data_4347352
loop_
_publ_author_name
'Bezdek, M\'at\'e J'
'Guo, Sheng'
'Chirik, Paul J.'

_publ_section_title
;
 Terpyridine Molybdenum Dinitrogen Chemistry: Synthesis of Dinitrogen
 Complexes That Vary by Five Oxidation States.
;
_journal_issue 6
_journal_name_full 'Inorganic chemistry'
_journal_page_first 3117
_journal_page_last 3127
_journal_paper_doi 10.1021/acs.inorgchem.6b00053
_journal_volume 55
_journal_year 2016
_chemical_formula_sum 'C47 H41 Cl Mo N3 P2'
_chemical_formula_weight 841.16
_space_group_crystal_system triclinic
_space_group_IT_number 2
_space_group_name_Hall '-P 1'
_space_group_name_H-M_alt 'P -1'
_atom_sites_solution_hydrogens geom
_audit_creation_method SHELXL-2014
_audit_update_record
;
2015-02-26 # Formatted by publCIF
;
_cell_angle_alpha 74.947(5)
_cell_angle_beta 75.928(5)
_cell_angle_gamma 79.839(5)
_cell_formula_units_Z 2
_cell_length_a 12.5590(10)
_cell_length_b 12.7306(10)
_cell_length_c 13.1308(11)
_cell_measurement_reflns_used 9890
_cell_measurement_temperature 100(2)
_cell_measurement_theta_max 67.82
_cell_measurement_theta_min 3.56
_cell_volume 1952.1(3)
_computing_cell_refinement 'Bruker SAINT'
_computing_data_collection 'Bruker APEX2'
_computing_data_reduction 'Bruker SAINT'
_computing_molecular_graphics 'Bruker SHELXTL'
_computing_publication_material 'Bruker SHELXTL'
_computing_structure_refinement 'SHELXL-2014 (Sheldrick 2014)'
_computing_structure_solution 'SHELXS-97 (Sheldrick 2008)'
_diffrn_ambient_temperature 100(2)
_diffrn_measured_fraction_theta_full 0.971
_diffrn_measured_fraction_theta_max 0.944
_diffrn_measurement_device_type 'Bruker APEX-II CCD'
_diffrn_measurement_method '\f and \w scans'
_diffrn_radiation_type CuK\a
_diffrn_radiation_wavelength 1.54178
_diffrn_reflns_av_R_equivalents 0.0983
_diffrn_reflns_av_unetI/netI 0.0590
_diffrn_reflns_Laue_measured_fraction_full 0.971
_diffrn_reflns_Laue_measured_fraction_max 0.944
_diffrn_reflns_limit_h_max 15
_diffrn_reflns_limit_h_min -14
_diffrn_reflns_limit_k_max 15
_diffrn_reflns_limit_k_min -15
_diffrn_reflns_limit_l_max 15
_diffrn_reflns_limit_l_min -15
_diffrn_reflns_number 49914
_diffrn_reflns_point_group_measured_fraction_full 0.971
_diffrn_reflns_point_group_measured_fraction_max 0.944
_diffrn_reflns_theta_full 67.679
_diffrn_reflns_theta_max 69.213
_diffrn_reflns_theta_min 3.563
_exptl_absorpt_coefficient_mu 4.444
_exptl_absorpt_correction_T_max 0.7528
_exptl_absorpt_correction_T_min 0.5762
_exptl_absorpt_correction_type multi-scan
_exptl_absorpt_process_details 'TWINABS BRUKER AXS'
_exptl_crystal_colour 'Dark green'
_exptl_crystal_density_diffrn 1.431
_exptl_crystal_description 'Rectangular prism'
_exptl_crystal_F_000 866
_exptl_crystal_size_max 0.1228
_exptl_crystal_size_mid 0.0867
_exptl_crystal_size_min 0.0645
_refine_diff_density_max 2.530
_refine_diff_density_min -2.048
_refine_diff_density_rms 0.147
_refine_ls_extinction_method none
_refine_ls_goodness_of_fit_ref 1.043
_refine_ls_hydrogen_treatment constr
_refine_ls_matrix_type full
_refine_ls_number_parameters 491
_refine_ls_number_reflns 6885
_refine_ls_number_restraints 0
_refine_ls_restrained_S_all 1.043
_refine_ls_R_factor_all 0.1071
_refine_ls_R_factor_gt 0.0822
_refine_ls_shift/su_max 0.004
_refine_ls_shift/su_mean 0.000
_refine_ls_structure_factor_coef Fsqd
_refine_ls_weighting_details 'w=1/[\s^2^(Fo^2^)+29.3052P] where P=(Fo^2^+2Fc^2^)/3'
_refine_ls_weighting_scheme calc
_refine_ls_wR_factor_gt 0.1722
_refine_ls_wR_factor_ref 0.1879
_reflns_Friedel_coverage 0.000
_reflns_number_gt 5311
_reflns_number_total 6885
_reflns_threshold_expression 'I > 2\s(I)'
_cod_data_source_file ic6b00053_si_002.cif
_cod_data_source_block mb14
_cod_database_code 4347352
_shelx_space_group_comment
;
The symmetry employed for this shelxl refinement is uniquely defined
by the following loop, which should always be used as a source of
symmetry information in preference to the above space-group names.
They are only intended as comments.
;
_shelxl_version_number 2014-3

loop_
_space_group_symop_operation_xyz
'x, y, z'
'-x, -y, -z'

loop_
_atom_site_label
_atom_site_type_symbol
_atom_site_fract_x
_atom_site_fract_y
_atom_site_fract_z
_atom_site_U_iso_or_equiv
_atom_site_adp_type
_atom_site_occupancy
_atom_site_site_symmetry_order
_atom_site_calc_flag
_atom_site_refinement_flags_posn
_atom_site_refinement_flags_adp
_atom_site_refinement_flags_occupancy
_atom_site_disorder_assembly
_atom_site_disorder_group
C1 C 0.8869(7) 0.2723(7) 0.0009(6) 0.0355(19) Uani 1 1 d . . . . .
H1 H 0.9423 0.2123 0.0147 0.043 Uiso 1 1 calc R U . . .
C2 C 0.8920(7) 0.3323(7) -0.1019(6) 0.040(2) Uani 1 1 d . . . . .
H2 H 0.9504 0.3143 -0.1582 0.048 Uiso 1 1 calc R U . . .
C3 C 0.8111(8) 0.4207(7) -0.1247(7) 0.043(2) Uani 1 1 d . . . . .
H3 H 0.8134 0.4629 -0.1962 0.052 Uiso 1 1 calc R U . . .
C4 C 0.7289(7) 0.4446(7) -0.0418(7) 0.038(2) Uani 1 1 d . . . . .
H4 H 0.6733 0.5044 -0.0557 0.045 Uiso 1 1 calc R U . . .
C5 C 0.7255(7) 0.3833(6) 0.0621(6) 0.0320(18) Uani 1 1 d . . . . .
C6 C 0.6452(7) 0.4069(6) 0.1563(6) 0.0304(18) Uani 1 1 d . . . . .
C7 C 0.5604(6) 0.4915(6) 0.1564(7) 0.0324(18) Uani 1 1 d . . . . .
H7 H 0.5472 0.5376 0.0900 0.039 Uiso 1 1 calc R U . . .
C8 C 0.4928(6) 0.5106(7) 0.2546(6) 0.0331(19) Uani 1 1 d . . . . .
C9 C 0.5105(6) 0.4352(6) 0.3479(6) 0.0329(18) Uani 1 1 d . . . . .
H9 H 0.4629 0.4426 0.4146 0.039 Uiso 1 1 calc R U . . .
C10 C 0.5938(6) 0.3509(6) 0.3472(6) 0.0284(17) Uani 1 1 d . . . . .
C11 C 0.6202(7) 0.2686(6) 0.4400(6) 0.0323(18) Uani 1 1 d . . . . .
C12 C 0.5593(7) 0.2614(8) 0.5442(7) 0.041(2) Uani 1 1 d . . . . .
H12 H 0.4982 0.3152 0.5584 0.049 Uiso 1 1 calc R U . . .
C13 C 0.5863(7) 0.1768(8) 0.6281(7) 0.044(2) Uani 1 1 d . . . . .
H13 H 0.5452 0.1721 0.6999 0.053 Uiso 1 1 calc R U . . .
C14 C 0.6764(7) 0.0982(7) 0.6036(7) 0.041(2) Uani 1 1 d . . . . .
H14 H 0.6961 0.0380 0.6585 0.049 Uiso 1 1 calc R U . . .
C15 C 0.7349(7) 0.1092(7) 0.5006(6) 0.0366(19) Uani 1 1 d . . . . .
H15 H 0.7972 0.0569 0.4860 0.044 Uiso 1 1 calc R U . . .
C16 C 0.4007(7) 0.6014(6) 0.2547(7) 0.038(2) Uani 1 1 d . . . . .
C17 C 0.4036(7) 0.6946(7) 0.1704(7) 0.041(2) Uani 1 1 d . . . . .
H17 H 0.4662 0.7000 0.1125 0.049 Uiso 1 1 calc R U . . .
C18 C 0.3177(8) 0.7799(7) 0.1689(8) 0.045(2) Uani 1 1 d . . . . .
H18 H 0.3216 0.8421 0.1102 0.055 Uiso 1 1 calc R U . . .
C19 C 0.2258(8) 0.7740(7) 0.2535(8) 0.043(2) Uani 1 1 d . . . . .
H19 H 0.1685 0.8336 0.2549 0.052 Uiso 1 1 calc R U . . .
C20 C 0.2187(7) 0.6802(7) 0.3358(7) 0.041(2) Uani 1 1 d . . . . .
H20 H 0.1548 0.6749 0.3924 0.049 Uiso 1 1 calc R U . . .
C21 C 0.3032(7) 0.5941(7) 0.3370(7) 0.0353(19) Uani 1 1 d . . . . .
H21 H 0.2960 0.5298 0.3931 0.042 Uiso 1 1 calc R U . . .
C22 C 1.0447(6) 0.3346(6) 0.1504(6) 0.0329(18) Uani 1 1 d . . . . .
H22A H 1.0208 0.3463 0.0822 0.049 Uiso 1 1 calc R U . . .
H22B H 1.0842 0.3954 0.1480 0.049 Uiso 1 1 calc R U . . .
H22C H 1.0940 0.2657 0.1615 0.049 Uiso 1 1 calc R U . . .
C23 C 0.8581(6) 0.4698(6) 0.2480(6) 0.0314(18) Uani 1 1 d . . . . .
C24 C 0.8613(7) 0.5419(7) 0.1476(7) 0.037(2) Uani 1 1 d . . . . .
H24 H 0.9043 0.5199 0.0847 0.045 Uiso 1 1 calc R U . . .
C25 C 0.8028(7) 0.6444(7) 0.1391(8) 0.043(2) Uani 1 1 d . . . . .
H25 H 0.8060 0.6929 0.0702 0.052 Uiso 1 1 calc R U . . .
C26 C 0.7400(7) 0.6778(7) 0.2283(8) 0.046(2) Uani 1 1 d . . . . .
H26 H 0.7002 0.7492 0.2218 0.056 Uiso 1 1 calc R U . . .
C27 C 0.7353(7) 0.6070(7) 0.3276(8) 0.044(2) Uani 1 1 d . . . . .
H27 H 0.6914 0.6295 0.3899 0.053 Uiso 1 1 calc R U . . .
C28 C 0.7936(6) 0.5033(7) 0.3378(7) 0.0360(19) Uani 1 1 d . . . . .
H28 H 0.7893 0.4550 0.4069 0.043 Uiso 1 1 calc R U . . .
C29 C 0.9880(6) 0.3063(6) 0.3775(6) 0.0340(19) Uani 1 1 d . . . . .
C30 C 1.0328(6) 0.3892(6) 0.3986(6) 0.0321(18) Uani 1 1 d . . . . .
H30 H 1.0301 0.4599 0.3517 0.039 Uiso 1 1 calc R U . . .
C31 C 1.0810(7) 0.3702(7) 0.4866(7) 0.040(2) Uani 1 1 d . . . . .
H31 H 1.1100 0.4281 0.5000 0.048 Uiso 1 1 calc R U . . .
C32 C 1.0876(7) 0.2678(7) 0.5553(7) 0.042(2) Uani 1 1 d . . . . .
H32 H 1.1198 0.2551 0.6164 0.050 Uiso 1 1 calc R U . . .
C33 C 1.0466(7) 0.1845(7) 0.5334(7) 0.041(2) Uani 1 1 d . . . . .
H33 H 1.0525 0.1134 0.5793 0.050 Uiso 1 1 calc R U . . .
C34 C 0.9963(7) 0.2021(7) 0.4453(7) 0.038(2) Uani 1 1 d . . . . .
H34 H 0.9680 0.1436 0.4318 0.046 Uiso 1 1 calc R U . . .
C35 C 0.6679(7) -0.0459(6) 0.3505(6) 0.0342(19) Uani 1 1 d . . . . .
H35A H 0.7422 -0.0857 0.3504 0.051 Uiso 1 1 calc R U . . .
H35B H 0.6382 -0.0247 0.4195 0.051 Uiso 1 1 calc R U . . .
H35C H 0.6195 -0.0931 0.3402 0.051 Uiso 1 1 calc R U . . .
C36 C 0.5328(6) 0.1416(6) 0.2508(6) 0.0292(17) Uani 1 1 d . . . . .
C37 C 0.4963(7) 0.2046(6) 0.1579(7) 0.037(2) Uani 1 1 d . . . . .
H37 H 0.5441 0.2084 0.0891 0.045 Uiso 1 1 calc R U . . .
C38 C 0.3902(7) 0.2613(7) 0.1664(8) 0.046(2) Uani 1 1 d . . . . .
H38 H 0.3656 0.3028 0.1032 0.055 Uiso 1 1 calc R U . . .
C39 C 0.3203(7) 0.2576(7) 0.2666(9) 0.050(3) Uani 1 1 d . . . . .
H39 H 0.2480 0.2966 0.2722 0.060 Uiso 1 1 calc R U . . .
C40 C 0.3561(7) 0.1971(7) 0.3579(8) 0.047(2) Uani 1 1 d . . . . .
H40 H 0.3086 0.1957 0.4265 0.057 Uiso 1 1 calc R U . . .
C41 C 0.4611(7) 0.1378(7) 0.3512(7) 0.039(2) Uani 1 1 d . . . . .
H41 H 0.4839 0.0949 0.4148 0.047 Uiso 1 1 calc R U . . .
C42 C 0.6988(7) 0.0151(6) 0.1245(6) 0.0320(18) Uani 1 1 d . . . . .
C43 C 0.8039(7) 0.0084(7) 0.0594(7) 0.037(2) Uani 1 1 d . . . . .
H43 H 0.8617 0.0368 0.0750 0.044 Uiso 1 1 calc R U . . .
C44 C 0.8251(8) -0.0387(7) -0.0269(7) 0.044(2) Uani 1 1 d . . . . .
H44 H 0.8974 -0.0429 -0.0705 0.053 Uiso 1 1 calc R U . . .
C45 C 0.7429(9) -0.0800(7) -0.0516(7) 0.050(3) Uani 1 1 d . . . . .
H45 H 0.7581 -0.1108 -0.1129 0.060 Uiso 1 1 calc R U . . .
C46 C 0.6371(7) -0.0766(6) 0.0134(7) 0.039(2) Uani 1 1 d . . . . .
H46 H 0.5805 -0.1069 -0.0020 0.047 Uiso 1 1 calc R U . . .
C47 C 0.6156(7) -0.0289(6) 0.1005(6) 0.0340(19) Uani 1 1 d . . . . .
H47 H 0.5435 -0.0258 0.1447 0.041 Uiso 1 1 calc R U . . .
N1 N 0.8046(5) 0.2950(5) 0.0857(5) 0.0308(15) Uani 1 1 d . . . . .
N2 N 0.6651(5) 0.3372(5) 0.2526(5) 0.0261(14) Uani 1 1 d . . . . .
N3 N 0.7089(5) 0.1920(5) 0.4159(5) 0.0323(15) Uani 1 1 d . . . . .
P1 P 0.92415(16) 0.32804(15) 0.26110(15) 0.0280(5) Uani 1 1 d . . . . .
P2 P 0.67493(16) 0.07743(15) 0.24041(16) 0.0289(5) Uani 1 1 d . . . . .
Mo1 Mo 0.79007(5) 0.21192(5) 0.25157(5) 0.02855(19) Uani 1 1 d . . . . .
Cl1 Cl 0.9482(2) 0.0628(3) 0.2545(3) 0.0310(9) Uani 0.871(13) 1 d . . P A 2
Cl1A Cl 0.9339(17) 0.029(2) 0.2336(18) 0.0310(9) Uani 0.129(13) 1 d . . P A 3

loop_
_atom_site_aniso_label
_atom_site_aniso_U_11
_atom_site_aniso_U_22
_atom_site_aniso_U_33
_atom_site_aniso_U_23
_atom_site_aniso_U_13
_atom_site_aniso_U_12
C1 0.035(4) 0.036(4) 0.029(4) 0.001(4) 0.006(4) -0.016(4)
C2 0.046(5) 0.051(5) 0.024(4) -0.008(4) 0.008(4) -0.032(4)
C3 0.066(6) 0.035(5) 0.026(4) 0.011(4) -0.009(4) -0.028(4)
C4 0.045(5) 0.030(4) 0.032(4) 0.006(4) -0.002(4) -0.017(4)
C5 0.036(4) 0.025(4) 0.030(4) 0.001(3) 0.000(3) -0.011(3)
C6 0.036(4) 0.023(4) 0.023(4) 0.004(3) 0.004(3) -0.009(3)
C7 0.026(4) 0.028(4) 0.039(5) 0.003(3) -0.003(3) -0.011(3)
C8 0.026(4) 0.037(4) 0.031(4) -0.006(4) 0.001(3) -0.001(3)
C9 0.030(4) 0.034(4) 0.029(4) -0.003(3) 0.006(3) -0.012(3)
C10 0.022(4) 0.030(4) 0.026(4) -0.001(3) 0.008(3) -0.010(3)
C11 0.032(4) 0.035(4) 0.026(4) -0.002(3) 0.002(3) -0.012(3)
C12 0.032(5) 0.053(5) 0.031(5) -0.009(4) 0.008(4) -0.013(4)
C13 0.044(5) 0.062(6) 0.025(4) 0.002(4) 0.003(4) -0.032(5)
C14 0.041(5) 0.045(5) 0.034(5) 0.000(4) 0.002(4) -0.027(4)
C15 0.045(5) 0.032(4) 0.031(4) -0.003(4) -0.005(4) -0.010(4)
C16 0.036(5) 0.023(4) 0.050(5) -0.005(4) 0.000(4) -0.007(3)
C17 0.037(5) 0.038(5) 0.044(5) -0.009(4) -0.003(4) -0.004(4)
C18 0.049(6) 0.031(5) 0.046(5) -0.002(4) -0.005(4) 0.003(4)
C19 0.040(5) 0.037(5) 0.053(6) -0.014(4) -0.007(4) -0.002(4)
C20 0.034(5) 0.044(5) 0.037(5) -0.005(4) 0.001(4) -0.003(4)
C21 0.031(4) 0.033(4) 0.036(5) -0.004(4) 0.001(4) -0.007(3)
C22 0.030(4) 0.033(4) 0.028(4) 0.000(3) 0.003(3) -0.005(3)
C23 0.027(4) 0.025(4) 0.033(4) 0.003(3) 0.003(3) -0.006(3)
C24 0.034(4) 0.032(4) 0.037(5) 0.003(4) 0.001(4) -0.010(4)
C25 0.043(5) 0.033(5) 0.046(5) 0.007(4) -0.004(4) -0.014(4)
C26 0.037(5) 0.028(4) 0.064(6) 0.000(4) -0.006(5) 0.000(4)
C27 0.026(4) 0.044(5) 0.057(6) -0.015(5) 0.002(4) 0.000(4)
C28 0.026(4) 0.041(5) 0.034(4) -0.002(4) 0.003(3) -0.008(4)
C29 0.024(4) 0.033(4) 0.030(4) 0.003(3) 0.009(3) -0.001(3)
C30 0.025(4) 0.030(4) 0.032(4) 0.004(3) 0.004(3) -0.007(3)
C31 0.029(4) 0.049(5) 0.036(5) -0.009(4) 0.004(4) -0.003(4)
C32 0.031(5) 0.046(5) 0.042(5) -0.009(4) -0.005(4) 0.004(4)
C33 0.030(4) 0.040(5) 0.034(5) 0.008(4) 0.002(4) 0.011(4)
C34 0.031(4) 0.035(4) 0.037(5) -0.002(4) 0.008(4) -0.003(4)
C35 0.031(4) 0.031(4) 0.032(4) 0.008(3) -0.001(3) -0.011(3)
C36 0.024(4) 0.024(4) 0.033(4) 0.002(3) 0.001(3) -0.006(3)
C37 0.040(5) 0.028(4) 0.037(5) 0.001(4) -0.004(4) -0.003(4)
C38 0.042(5) 0.028(4) 0.058(6) 0.002(4) -0.010(5) 0.000(4)
C39 0.027(4) 0.031(5) 0.080(7) -0.003(5) -0.003(5) 0.000(4)
C40 0.035(5) 0.040(5) 0.056(6) -0.010(5) 0.013(4) -0.009(4)
C41 0.038(5) 0.033(4) 0.037(5) 0.003(4) 0.005(4) -0.015(4)
C42 0.035(4) 0.026(4) 0.025(4) 0.002(3) 0.002(3) -0.003(3)
C43 0.037(5) 0.032(4) 0.034(5) -0.001(4) 0.001(4) -0.004(4)
C44 0.041(5) 0.032(4) 0.045(5) 0.000(4) 0.008(4) 0.002(4)
C45 0.075(7) 0.027(4) 0.031(5) 0.000(4) -0.003(5) 0.013(5)
C46 0.047(5) 0.024(4) 0.043(5) 0.001(4) -0.015(4) 0.001(4)
C47 0.041(5) 0.022(4) 0.031(4) 0.001(3) -0.001(4) -0.002(3)
N1 0.026(3) 0.031(3) 0.030(4) -0.001(3) 0.006(3) -0.013(3)
N2 0.023(3) 0.029(3) 0.022(3) 0.003(3) -0.002(3) -0.011(3)
N3 0.033(4) 0.024(3) 0.033(4) 0.003(3) 0.000(3) -0.007(3)
P1 0.0246(10) 0.0239(9) 0.0256(10) 0.0040(8) 0.0049(8) -0.0058(8)
P2 0.0260(10) 0.0237(9) 0.0262(10) 0.0040(8) 0.0068(8) -0.0062(8)
Mo1 0.0246(3) 0.0235(3) 0.0263(3) 0.0052(2) 0.0066(2) -0.0063(2)
Cl1 0.0341(12) 0.0198(15) 0.0309(13) -0.0021(11) 0.0024(10) -0.0002(10)
Cl1A 0.0341(12) 0.0198(15) 0.0309(13) -0.0021(11) 0.0024(10) -0.0002(10)

loop_
_atom_type_symbol
_atom_type_description
_atom_type_scat_dispersion_real
_atom_type_scat_dispersion_imag
_atom_type_scat_source
C C 0.0181 0.0091 'International Tables Vol C Tables 4.2.6.8 and 6.1.1.4'
H H 0.0000 0.0000 'International Tables Vol C Tables 4.2.6.8 and 6.1.1.4'
N N 0.0311 0.0180 'International Tables Vol C Tables 4.2.6.8 and 6.1.1.4'
P P 0.2955 0.4335 'International Tables Vol C Tables 4.2.6.8 and 6.1.1.4'
Cl Cl 0.3639 0.7018 'International Tables Vol C Tables 4.2.6.8 and 6.1.1.4'
Mo Mo -0.0483 2.7339 'International Tables Vol C Tables 4.2.6.8 and 6.1.1.4'

loop_
_geom_angle_atom_site_label_1
_geom_angle_atom_site_label_2
_geom_angle_atom_site_label_3
_geom_angle
C2 C1 N1 122.6(8)
C2 C1 H1 118.7
N1 C1 H1 118.7
C1 C2 C3 119.9(8)
C1 C2 H2 120.0
C3 C2 H2 120.0
C4 C3 C2 118.4(8)
C4 C3 H3 120.8
C2 C3 H3 120.8
C3 C4 C5 120.9(8)
C3 C4 H4 119.6
C5 C4 H4 119.6
C4 C5 N1 121.4(7)
C4 C5 C6 124.6(8)
N1 C5 C6 113.9(7)
C7 C6 N2 120.8(7)
C7 C6 C5 126.1(7)
N2 C6 C5 113.1(7)
C6 C7 C8 120.5(7)
C6 C7 H7 119.7
C8 C7 H7 119.7
C9 C8 C7 116.8(7)
C9 C8 C16 122.4(7)
C7 C8 C16 120.5(7)
C10 C9 C8 122.2(7)
C10 C9 H9 118.9
C8 C9 H9 118.9
C9 C10 N2 120.9(7)
C9 C10 C11 126.6(7)
N2 C10 C11 112.4(6)
N3 C11 C12 121.4(7)
N3 C11 C10 114.4(6)
C12 C11 C10 124.1(8)
C11 C12 C13 120.9(8)
C11 C12 H12 119.6
C13 C12 H12 119.6
C12 C13 C14 117.8(8)
C12 C13 H13 121.1
C14 C13 H13 121.1
C15 C14 C13 119.4(8)
C15 C14 H14 120.3
C13 C14 H14 120.3
C14 C15 N3 123.7(8)
C14 C15 H15 118.2
N3 C15 H15 118.2
C17 C16 C21 117.3(8)
C17 C16 C8 121.2(7)
C21 C16 C8 121.5(7)
C18 C17 C16 121.9(8)
C18 C17 H17 119.1
C16 C17 H17 119.1
C17 C18 C19 119.9(8)
C17 C18 H18 120.1
C19 C18 H18 120.1
C20 C19 C18 119.4(8)
C20 C19 H19 120.3
C18 C19 H19 120.3
C21 C20 C19 121.0(8)
C21 C20 H20 119.5
C19 C20 H20 119.5
C20 C21 C16 120.4(8)
C20 C21 H21 119.8
C16 C21 H21 119.8
P1 C22 H22A 109.5
P1 C22 H22B 109.5
H22A C22 H22B 109.5
P1 C22 H22C 109.5
H22A C22 H22C 109.5
H22B C22 H22C 109.5
C28 C23 C24 118.5(7)
C28 C23 P1 119.6(6)
C24 C23 P1 121.5(6)
C25 C24 C23 120.4(8)
C25 C24 H24 119.8
C23 C24 H24 119.8
C26 C25 C24 121.0(8)
C26 C25 H25 119.5
C24 C25 H25 119.5
C25 C26 C27 119.1(8)
C25 C26 H26 120.4
C27 C26 H26 120.4
C26 C27 C28 120.7(8)
C26 C27 H27 119.6
C28 C27 H27 119.6
C23 C28 C27 120.2(8)
C23 C28 H28 119.9
C27 C28 H28 119.9
C30 C29 C34 118.6(8)
C30 C29 P1 122.4(6)
C34 C29 P1 119.0(7)
C31 C30 C29 121.0(8)
C31 C30 H30 119.5
C29 C30 H30 119.5
C30 C31 C32 120.7(9)
C30 C31 H31 119.6
C32 C31 H31 119.6
C33 C32 C31 118.7(9)
C33 C32 H32 120.6
C31 C32 H32 120.6
C32 C33 C34 121.6(8)
C32 C33 H33 119.2
C34 C33 H33 119.2
C29 C34 C33 119.3(9)
C29 C34 H34 120.4
C33 C34 H34 120.4
P2 C35 H35A 109.5
P2 C35 H35B 109.5
H35A C35 H35B 109.5
P2 C35 H35C 109.5
H35A C35 H35C 109.5
H35B C35 H35C 109.5
C41 C36 C37 118.8(7)
C41 C36 P2 121.0(6)
C37 C36 P2 119.9(6)
C38 C37 C36 120.2(8)
C38 C37 H37 119.9
C36 C37 H37 119.9
C39 C38 C37 120.4(9)
C39 C38 H38 119.8
C37 C38 H38 119.8
C40 C39 C38 119.6(8)
C40 C39 H39 120.2
C38 C39 H39 120.2
C39 C40 C41 121.1(8)
C39 C40 H40 119.5
C41 C40 H40 119.5
C40 C41 C36 119.9(8)
C40 C41 H41 120.0
C36 C41 H41 120.0
C43 C42 C47 118.5(8)
C43 C42 P2 119.0(7)
C47 C42 P2 122.5(6)
C44 C43 C42 120.6(9)
C44 C43 H43 119.7
C42 C43 H43 119.7
C43 C44 C45 120.8(8)
C43 C44 H44 119.6
C45 C44 H44 119.6
C44 C45 C46 120.0(9)
C44 C45 H45 120.0
C46 C45 H45 120.0
C47 C46 C45 119.2(9)
C47 C46 H46 120.4
C45 C46 H46 120.4
C46 C47 C42 120.8(8)
C46 C47 H47 119.6
C42 C47 H47 119.6
C1 N1 C5 116.8(7)
C1 N1 Mo1 126.6(5)
C5 N1 Mo1 116.5(5)
C10 N2 C6 118.4(6)
C10 N2 Mo1 121.0(5)
C6 N2 Mo1 120.5(5)
C11 N3 C15 116.9(7)
C11 N3 Mo1 116.6(5)
C15 N3 Mo1 126.5(5)
C22 P1 C29 101.7(4)
C22 P1 C23 104.6(3)
C29 P1 C23 102.8(4)
C22 P1 Mo1 113.6(3)
C29 P1 Mo1 123.3(3)
C23 P1 Mo1 108.9(3)
C36 P2 C42 103.5(4)
C36 P2 C35 104.3(3)
C42 P2 C35 100.1(4)
C36 P2 Mo1 108.3(3)
C42 P2 Mo1 123.3(3)
C35 P2 Mo1 115.3(3)
N2 Mo1 N3 75.6(2)
N2 Mo1 N1 75.8(2)
N3 Mo1 N1 151.4(2)
N2 Mo1 Cl1 177.2(2)
N3 Mo1 Cl1 103.57(18)
N1 Mo1 Cl1 105.05(18)
N2 Mo1 P1 92.32(18)
N3 Mo1 P1 95.34(19)
N1 Mo1 P1 87.05(18)
Cl1 Mo1 P1 85.10(13)
N2 Mo1 P2 94.70(18)
N3 Mo1 P2 86.83(19)
N1 Mo1 P2 94.25(18)
Cl1 Mo1 P2 87.89(13)
P1 Mo1 P2 172.97(7)
N2 Mo1 Cl1A 169.5(7)
N3 Mo1 Cl1A 107.3(4)
N1 Mo1 Cl1A 100.7(5)
P1 Mo1 Cl1A 97.4(7)
P2 Mo1 Cl1A 75.6(7)

loop_
_geom_bond_atom_site_label_1
_geom_bond_atom_site_label_2
_geom_bond_distance
C1 C2 1.360(11)
C1 N1 1.376(10)
C1 H1 0.9500
C2 C3 1.398(13)
C2 H2 0.9500
C3 C4 1.363(12)
C3 H3 0.9500
C4 C5 1.380(11)
C4 H4 0.9500
C5 N1 1.386(10)
C5 C6 1.455(11)
C6 C7 1.375(11)
C6 N2 1.394(9)
C7 C8 1.414(11)
C7 H7 0.9500
C8 C9 1.385(11)
C8 C16 1.484(11)
C9 C10 1.360(11)
C9 H9 0.9500
C10 N2 1.376(9)
C10 C11 1.450(11)
C11 N3 1.377(10)
C11 C12 1.384(11)
C12 C13 1.388(12)
C12 H12 0.9500
C13 C14 1.405(13)
C13 H13 0.9500
C14 C15 1.358(11)
C14 H14 0.9500
C15 N3 1.378(10)
C15 H15 0.9500
C16 C17 1.396(12)
C16 C21 1.421(11)
C17 C18 1.389(12)
C17 H17 0.9500
C18 C19 1.392(12)
C18 H18 0.9500
C19 C20 1.386(12)
C19 H19 0.9500
C20 C21 1.385(11)
C20 H20 0.9500
C21 H21 0.9500
C22 P1 1.824(7)
C22 H22A 0.9800
C22 H22B 0.9800
C22 H22C 0.9800
C23 C28 1.379(11)
C23 C24 1.393(11)
C23 P1 1.832(8)
C24 C25 1.372(12)
C24 H24 0.9500
C25 C26 1.366(13)
C25 H25 0.9500
C26 C27 1.373(13)
C26 H26 0.9500
C27 C28 1.383(12)
C27 H27 0.9500
C28 H28 0.9500
C29 C30 1.394(12)
C29 C34 1.396(11)
C29 P1 1.832(9)
C30 C31 1.379(12)
C30 H30 0.9500
C31 C32 1.381(12)
C31 H31 0.9500
C32 C33 1.376(13)
C32 H32 0.9500
C33 C34 1.400(13)
C33 H33 0.9500
C34 H34 0.9500
C35 P2 1.836(7)
C35 H35A 0.9800
C35 H35B 0.9800
C35 H35C 0.9800
C36 C41 1.399(11)
C36 C37 1.405(11)
C36 P2 1.816(8)
C37 C38 1.392(12)
C37 H37 0.9500
C38 C39 1.389(13)
C38 H38 0.9500
C39 C40 1.375(14)
C39 H39 0.9500
C40 C41 1.393(12)
C40 H40 0.9500
C41 H41 0.9500
C42 C43 1.390(11)
C42 C47 1.401(12)
C42 P2 1.832(8)
C43 C44 1.365(13)
C43 H43 0.9500
C44 C45 1.374(14)
C44 H44 0.9500
C45 C46 1.393(13)
C45 H45 0.9500
C46 C47 1.379(12)
C46 H46 0.9500
C47 H47 0.9500
N1 Mo1 2.138(6)
N2 Mo1 2.031(6)
N3 Mo1 2.121(6)
P1 Mo1 2.473(2)
P2 Mo1 2.480(2)
Mo1 Cl1 2.494(3)
Mo1 Cl1A 2.71(2)

loop_
_geom_torsion_atom_site_label_1
_geom_torsion_atom_site_label_2
_geom_torsion_atom_site_label_3
_geom_torsion_atom_site_label_4
_geom_torsion
N1 C1 C2 C3 -0.4(13)
C1 C2 C3 C4 0.5(13)
C2 C3 C4 C5 0.0(13)
C3 C4 C5 N1 -0.5(13)
C3 C4 C5 C6 176.0(8)
C4 C5 C6 C7 1.1(14)
N1 C5 C6 C7 177.8(8)
C4 C5 C6 N2 -175.4(8)
N1 C5 C6 N2 1.4(10)
N2 C6 C7 C8 1.0(12)
C5 C6 C7 C8 -175.2(8)
C6 C7 C8 C9 -5.3(12)
C6 C7 C8 C16 -179.4(8)
C7 C8 C9 C10 4.7(12)
C16 C8 C9 C10 178.7(8)
C8 C9 C10 N2 0.3(13)
C8 C9 C10 C11 179.2(8)
C9 C10 C11 N3 179.7(8)
N2 C10 C11 N3 -1.3(10)
C9 C10 C11 C12 3.3(14)
N2 C10 C11 C12 -177.7(8)
N3 C11 C12 C13 0.4(13)
C10 C11 C12 C13 176.5(8)
C11 C12 C13 C14 -0.7(13)
C12 C13 C14 C15 1.7(13)
C13 C14 C15 N3 -2.4(13)
C9 C8 C16 C17 159.3(9)
C7 C8 C16 C17 -26.9(13)
C9 C8 C16 C21 -24.6(13)
C7 C8 C16 C21 149.2(9)
C21 C16 C17 C18 3.2(14)
C8 C16 C17 C18 179.5(9)
C16 C17 C18 C19 0.6(15)
C17 C18 C19 C20 -3.3(15)
C18 C19 C20 C21 2.3(15)
C19 C20 C21 C16 1.6(14)
C17 C16 C21 C20 -4.2(13)
C8 C16 C21 C20 179.5(8)
C28 C23 C24 C25 1.0(13)
P1 C23 C24 C25 174.0(7)
C23 C24 C25 C26 -0.2(14)
C24 C25 C26 C27 -0.5(14)
C25 C26 C27 C28 0.4(14)
C24 C23 C28 C27 -1.0(13)
P1 C23 C28 C27 -174.2(7)
C26 C27 C28 C23 0.3(14)
C34 C29 C30 C31 -2.2(11)
P1 C29 C30 C31 -179.5(6)
C29 C30 C31 C32 1.0(12)
C30 C31 C32 C33 1.0(12)
C31 C32 C33 C34 -1.6(12)
C30 C29 C34 C33 1.5(11)
P1 C29 C34 C33 179.0(6)
C32 C33 C34 C29 0.4(12)
C41 C36 C37 C38 -0.4(13)
P2 C36 C37 C38 -174.7(7)
C36 C37 C38 C39 1.0(14)
C37 C38 C39 C40 -0.2(14)
C38 C39 C40 C41 -1.1(14)
C39 C40 C41 C36 1.7(14)
C37 C36 C41 C40 -0.9(12)
P2 C36 C41 C40 173.3(7)
C47 C42 C43 C44 0.9(12)
P2 C42 C43 C44 179.3(6)
C42 C43 C44 C45 0.3(13)
C43 C44 C45 C46 -1.7(13)
C44 C45 C46 C47 1.8(12)
C45 C46 C47 C42 -0.6(11)
C43 C42 C47 C46 -0.8(11)
P2 C42 C47 C46 -179.0(6)
C2 C1 N1 C5 -0.1(12)
C2 C1 N1 Mo1 -177.4(6)
C4 C5 N1 C1 0.6(12)
C6 C5 N1 C1 -176.3(7)
C4 C5 N1 Mo1 178.1(6)
C6 C5 N1 Mo1 1.2(9)
C9 C10 N2 C6 -4.7(11)
C11 C10 N2 C6 176.2(7)
C9 C10 N2 Mo1 179.6(6)
C11 C10 N2 Mo1 0.6(9)
C7 C6 N2 C10 4.0(11)
C5 C6 N2 C10 -179.3(7)
C7 C6 N2 Mo1 179.7(6)
C5 C6 N2 Mo1 -3.6(9)
C12 C11 N3 C15 -0.9(12)
C10 C11 N3 C15 -177.4(7)
C12 C11 N3 Mo1 178.0(6)
C10 C11 N3 Mo1 1.5(9)
C14 C15 N3 C11 1.9(12)
C14 C15 N3 Mo1 -176.8(6)
C30 C29 P1 C22 73.0(7)
C34 C29 P1 C22 -104.3(6)
C30 C29 P1 C23 -35.1(7)
C34 C29 P1 C23 147.6(6)
C30 C29 P1 Mo1 -158.3(5)
C34 C29 P1 Mo1 24.4(7)
C28 C23 P1 C22 -154.1(7)
C24 C23 P1 C22 32.9(8)
C28 C23 P1 C29 -48.3(8)
C24 C23 P1 C29 138.8(7)
C28 C23 P1 Mo1 84.1(7)
C24 C23 P1 Mo1 -88.9(7)
C41 C36 P2 C42 139.7(7)
C37 C36 P2 C42 -46.1(7)
C41 C36 P2 C35 35.4(8)
C37 C36 P2 C35 -150.4(7)
C41 C36 P2 Mo1 -87.9(7)
C37 C36 P2 Mo1 86.3(7)
C43 C42 P2 C36 147.5(6)
C47 C42 P2 C36 -34.2(7)
C43 C42 P2 C35 -105.0(7)
C47 C42 P2 C35 73.3(7)
C43 C42 P2 Mo1 24.5(7)
C47 C42 P2 Mo1 -157.3(5)
